data_7106030
loop_
_publ_author_name
'Christina Y. Tang'
'Jan Lednik'
'Dragoslav Vidovic'
'Amber L. Thompson'
'Simon Aldridge'

_publ_section_title
;
 Responses to unsaturation in iridium mono(N-heterocyclic carbene)
 complexes: synthesis and oligomerization of [LIr(H)2Cl] and [LIr(H)2]+
;
_journal_name_full Chem.Commun.
_journal_page_first 2523
_journal_paper_doi 10.1039/c0cc05431c
_journal_volume 47
_journal_year 2011
_chemical_formula_moiety 'C34 H46 Ir N2, C32 H12 B F24'
_chemical_formula_sum 'C66 H58 B F24 Ir N2'
_chemical_formula_weight 1538.18
_chemical_melting_point ?
_space_group_IT_number 2
_symmetry_cell_setting triclinic
_symmetry_space_group_name_Hall '-P 1'
_symmetry_space_group_name_H-M 'P -1'
_atom_sites_solution_hydrogens geom
_atom_sites_solution_primary direct
_audit_creation_date 10-10-26
_audit_creation_method CRYSTALS_ver_14.03
_cell_angle_alpha 113.8609(3)
_cell_angle_beta 97.8293(3)
_cell_angle_gamma 92.5917(3)
_cell_formula_units_Z 2
_cell_length_a 12.34120(10)
_cell_length_b 16.52750(10)
_cell_length_c 17.74680(10)
_cell_measurement_reflns_used 13496
_cell_measurement_temperature 150
_cell_measurement_theta_max 27
_cell_measurement_theta_min 5
_cell_volume 3259.39(4)
_computing_cell_refinement 'DENZO/SCALEPACK (Otwinowski & Minor, 1997)'
_computing_data_collection 'COLLECT (Nonius, 2001).'
_computing_data_reduction 'DENZO/SCALEPACK (Otwinowski & Minor, 1997)'
_computing_molecular_graphics 'CAMERON (Watkin et al., 1996)'
_computing_publication_material 'CRYSTALS (Betteridge et al., 2003)'
_computing_structure_refinement 'CRYSTALS (Betteridge et al., 2003)'
_computing_structure_solution 'USER DEFINED STRUCTURE SOLUTION'
_diffrn_ambient_temperature 150
_diffrn_measured_fraction_theta_full 0.991
_diffrn_measured_fraction_theta_max 0.989
_diffrn_measurement_device Area
_diffrn_measurement_device_type 'Nonius KappaCCD'
_diffrn_measurement_method \w
_diffrn_radiation_monochromator graphite
_diffrn_radiation_type 'Mo K\a'
_diffrn_radiation_wavelength 0.71073
_diffrn_reflns_av_R_equivalents 0.000
_diffrn_reflns_limit_h_max 16
_diffrn_reflns_limit_h_min -15
_diffrn_reflns_limit_k_max 21
_diffrn_reflns_limit_k_min -21
_diffrn_reflns_limit_l_max 23
_diffrn_reflns_limit_l_min -22
_diffrn_reflns_number 50614
_diffrn_reflns_theta_full 26.403
_diffrn_reflns_theta_max 27.503
_diffrn_reflns_theta_min 5.124
_diffrn_standards_number 0
_exptl_absorpt_coefficient_mu 2.159
_exptl_absorpt_correction_T_max 0.74
_exptl_absorpt_correction_T_min 0.66
_exptl_absorpt_correction_type multi-scan
_exptl_absorpt_process_details 'DENZO/SCALEPACK (Otwinowski & Minor, 1997)'
_exptl_crystal_colour colorless
_exptl_crystal_density_diffrn 1.567
_exptl_crystal_density_method 'not measured'
_exptl_crystal_description block
_exptl_crystal_F_000 1532
_exptl_crystal_size_max 0.390
_exptl_crystal_size_mid 0.160
_exptl_crystal_size_min 0.140
_refine_diff_density_max 2.94
_refine_diff_density_min -1.48
_refine_ls_extinction_method None
_refine_ls_goodness_of_fit_ref 0.9602
_refine_ls_hydrogen_treatment none
_refine_ls_matrix_type full
_refine_ls_number_parameters 990
_refine_ls_number_reflns 14813
_refine_ls_number_restraints 900
_refine_ls_R_factor_all 0.0418
_refine_ls_R_factor_gt 0.0387
_refine_ls_shift/su_max 0.0238018
_refine_ls_shift/su_mean 0.0087214
_refine_ls_structure_factor_coef Fsqd
_refine_ls_weighting_details
;
Method= Modified Sheldrick
w=1/[\s^2^(F^2^) + ( 0.05P)^2^ +11.09P]
,where P=(max(Fo^2^,0) + 2Fc^2^)/3
;
_refine_ls_weighting_scheme calc
_refine_ls_wR_factor_all 0.0989
_refine_ls_wR_factor_gt 0.0964
_refine_ls_wR_factor_ref 0.0988
_reflns_limit_h_max 15
_reflns_limit_h_min -16
_reflns_limit_k_max 19
_reflns_limit_k_min -21
_reflns_limit_l_max 23
_reflns_limit_l_min 0
_reflns_number_gt 13848
_reflns_number_total 14817
_reflns_threshold_expression I>2.0\s(I)
_oxford_diffrn_Wilson_B_factor 1.96
_oxford_diffrn_Wilson_scale 8.93
_oxford_refine_ls_r_factor_ref 0.0418
_oxford_refine_ls_scale 0.3365(2)
_oxford_reflns_number_all 14815
_oxford_reflns_threshold_expression_ref I>-3.0\s(I)
_oxford_structure_analysis_title 125ct10
_cod_data_source_file C0CC05431C.TXT
_cod_data_source_block 7
_cod_depositor_comments
;
The following automatic conversions were performed:

'_chemical_melting_point' value 'not measured' was changed to '?' -
the value is undefined or not given.

Automatic conversion script
Id: cif_fix_values 1569 2011-02-09 13:29:24Z adriana 
;
_cod_original_sg_symbol_H-M 'P -1 '
_cod_original_formula_sum 'C66 H58 B1 F24 Ir1 N2'
_cod_database_code 7106030

loop_
_symmetry_equiv_pos_as_xyz
x,y,z
-x,-y,-z

loop_
_atom_site_label
_atom_site_type_symbol
_atom_site_fract_x
_atom_site_fract_y
_atom_site_fract_z
_atom_site_U_iso_or_equiv
_atom_site_occupancy
_atom_site_adp_type
_atom_site_refinement_flags_posn
_atom_site_refinement_flags_adp
_atom_site_refinement_flags_occupancy
_atom_site_disorder_assembly
_atom_site_disorder_group
_oxford_atom_site_special_shape
_atom_site_attached_hydrogens
Ir1 Ir 0.003687(11) 0.450293(8) 0.125811(8) 0.0242 1.0000 Uani . . . . . . .
C2 C 0.0913(2) 0.5044(2) 0.24213(19) 0.0168 1.0000 Uani . . . . . . .
N3 N 0.1686(2) 0.57573(17) 0.27446(17) 0.0180 1.0000 Uani . . . . . . .
C4 C 0.2118(3) 0.5943(2) 0.3569(2) 0.0274 1.0000 Uani . . . . . . .
C5 C 0.1613(3) 0.5335(2) 0.3761(2) 0.0282 1.0000 Uani . . . . . . .
N6 N 0.0870(2) 0.47812(18) 0.30514(17) 0.0200 1.0000 Uani . . . . . . .
C7 C 0.0052(3) 0.4136(2) 0.3069(2) 0.0226 1.0000 Uani . . . . . . .
C8 C -0.0981(3) 0.4419(2) 0.3240(2) 0.0343 1.0000 Uani D . . . . . .
C9 C -0.1757(4) 0.3799(3) 0.3274(3) 0.0463 1.0000 Uani . . . . . . .
C10 C -0.1521(4) 0.2955(3) 0.3144(4) 0.0486 1.0000 Uani . . . . . . .
C11 C -0.0496(4) 0.2703(3) 0.2994(3) 0.0393 1.0000 Uani . . . . . . .
C12 C 0.0321(3) 0.3287(2) 0.2954(2) 0.0268 1.0000 Uani . . . . . . .
C13 C 0.1456(3) 0.2995(2) 0.2805(3) 0.0293 1.0000 Uani . . . . . . .
C14 C 0.1409(4) 0.2001(3) 0.2229(3) 0.0410 1.0000 Uani . . . . . . .
C15 C 0.2210(4) 0.3182(3) 0.3632(3) 0.0441 1.0000 Uani . . . . . . .
C19 C 0.1970(3) 0.6359(2) 0.2372(2) 0.0184 1.0000 Uani . . . . . . .
C20 C 0.1362(2) 0.7089(2) 0.25085(19) 0.0234 1.0000 Uani D . . . . . .
C21 C 0.1704(3) 0.7708(2) 0.2213(2) 0.0267 1.0000 Uani . . . . . . .
C22 C 0.2610(3) 0.7603(2) 0.1814(2) 0.0273 1.0000 Uani . . . . . . .
C23 C 0.3187(3) 0.6874(2) 0.1688(2) 0.0249 1.0000 Uani . . . . . . .
C24 C 0.2874(3) 0.6227(2) 0.1958(2) 0.0210 1.0000 Uani . . . . . . .
C25 C 0.3522(3) 0.5434(2) 0.1825(2) 0.0263 1.0000 Uani . . . . . . .
C26 C 0.3750(4) 0.4998(3) 0.0932(3) 0.0424 1.0000 Uani . . . . . . .
C27 C 0.4592(4) 0.5711(3) 0.2454(3) 0.0502 1.0000 Uani . . . . . . .
C31 C 0.0115(4) 0.3723(3) -0.0102(3) 0.0430 1.0000 Uani . . . . . . .
C32 C 0.0804(5) 0.3347(3) 0.0332(3) 0.0489 1.0000 Uani . . . . . . .
C33 C 0.0373(5) 0.3056(3) 0.0879(3) 0.0497 1.0000 Uani . . . . . . .
C34 C -0.0734(5) 0.3081(3) 0.0962(3) 0.0508 1.0000 Uani . . . . . . .
C35 C -0.1433(5) 0.3441(5) 0.0515(4) 0.0652 1.0000 Uani . . . . . . .
C36 C -0.0988(4) 0.3773(3) -0.0017(3) 0.0420 1.0000 Uani . . . . . . .
C37 C -0.2629(4) 0.3469(5) 0.0571(4) 0.0652 1.0000 Uani . . . . . . .
F38 F 0.4659(2) 1.29122(16) 0.94623(16) 0.0427 1.0000 Uani . . . . . . .
C39 C 0.3740(3) 1.2572(3) 0.8907(3) 0.0320 1.0000 Uani . . . . . . .
F40 F 0.3656(3) 1.30704(18) 0.8469(2) 0.0632 1.0000 Uani . . . . . . .
F41 F 0.2914(2) 1.2738(2) 0.9343(2) 0.0653 1.0000 Uani . . . . . . .
C42 C 0.3711(3) 1.1602(2) 0.8354(2) 0.0239 1.0000 Uani . . . . . . .
C43 C 0.4669(3) 1.1183(2) 0.8303(2) 0.0220 1.0000 Uani . . . . . . .
C44 C 0.4676(3) 1.0286(2) 0.7763(2) 0.0188 1.0000 Uani . . . . . . .
C45 C 0.3664(3) 0.9841(2) 0.7280(2) 0.0222 1.0000 Uani . . . . . . .
C46 C 0.2704(3) 1.0261(2) 0.7329(2) 0.0239 1.0000 Uani . . . . . . .
C47 C 0.2716(3) 1.1139(3) 0.7866(2) 0.0269 1.0000 Uani . . . . . . .
C48 C 0.16508(18) 0.97564(19) 0.67835(17) 0.0347 1.0000 Uani D . . . . . .
B52 B 0.5820(3) 0.9809(2) 0.7621(2) 0.0174 1.0000 Uani . . . . . . .
C53 C 0.6772(3) 1.0251(2) 0.8463(2) 0.0184 1.0000 Uani . . . . . . .
C54 C 0.6502(3) 1.0472(2) 0.9262(2) 0.0217 1.0000 Uani . . . . . . .
C55 C 0.7293(3) 1.0742(2) 0.9979(2) 0.0258 1.0000 Uani . . . . . . .
C56 C 0.8411(3) 1.0824(2) 0.9933(2) 0.0247 1.0000 Uani . . . . . . .
C57 C 0.8699(3) 1.0635(2) 0.9157(2) 0.0222 1.0000 Uani . . . . . . .
C58 C 0.7896(3) 1.0354(2) 0.8439(2) 0.0201 1.0000 Uani . . . . . . .
C59 C 0.9888(3) 1.0717(2) 0.9074(2) 0.0277 1.0000 Uani . . . . . . .
F60 F 1.05683(19) 1.0991(2) 0.98090(16) 0.0447 1.0000 Uani . . . . . . .
F61 F 1.0114(2) 1.1307(2) 0.8764(2) 0.0509 1.0000 Uani . . . . . . .
F62 F 1.0198(2) 0.99481(18) 0.85818(19) 0.0521 1.0000 Uani . . . . . . .
C63 C 0.6948(2) 1.0979(2) 1.08110(14) 0.0476 1.0000 Uani D . . . . . .
C67 C 0.6248(3) 0.9917(2) 0.68248(19) 0.0186 1.0000 Uani . . . . . . .
C68 C 0.5918(3) 1.0567(2) 0.6551(2) 0.0196 1.0000 Uani . . . . . . .
C69 C 0.6305(3) 1.0663(2) 0.5887(2) 0.0236 1.0000 Uani . . . . . . .
C70 C 0.7046(3) 1.0122(2) 0.5472(2) 0.0292 1.0000 Uani . . . . . . .
C71 C 0.7389(3) 0.9476(3) 0.5732(2) 0.0301 1.0000 Uani . . . . . . .
C72 C 0.6998(3) 0.9374(2) 0.6389(2) 0.0237 1.0000 Uani . . . . . . .
C73 C 0.8200(2) 0.8869(2) 0.52994(19) 0.0496 1.0000 Uani D . . . . . .
C77 C 0.5925(2) 1.13754(15) 0.56344(17) 0.0333 1.0000 Uani D . . . . . .
C81 C 0.5553(3) 0.8744(2) 0.7413(2) 0.0190 1.0000 Uani . . . . . . .
C82 C 0.5709(3) 0.8418(2) 0.8031(2) 0.0221 1.0000 Uani . . . . . . .
C83 C 0.5434(3) 0.7530(2) 0.7863(2) 0.0257 1.0000 Uani . . . . . . .
C84 C 0.4983(3) 0.6918(2) 0.7063(3) 0.0291 1.0000 Uani . . . . . . .
C85 C 0.4819(3) 0.7224(2) 0.6441(2) 0.0277 1.0000 Uani . . . . . . .
C86 C 0.5107(3) 0.8109(2) 0.6606(2) 0.0232 1.0000 Uani . . . . . . .
C87 C 0.4279(3) 0.65994(19) 0.55760(14) 0.0496 1.0000 Uani D . . . . . .
C91 C 0.5667(4) 0.7219(3) 0.8547(3) 0.0369 1.0000 Uani . . . . . . .
F92 F 0.5799(4) 0.7873(2) 0.93082(18) 0.0717 1.0000 Uani . . . . . . .
F93 F 0.4869(3) 0.6630(2) 0.8518(2) 0.0544 1.0000 Uani . . . . . . .
F94 F 0.6581(3) 0.6804(2) 0.8501(2) 0.0654 1.0000 Uani . . . . . . .
C100 C -0.1135(11) 0.5403(5) 0.3520(7) 0.0484 0.44(4) Uani D . P 1 1 . .
C101 C -0.2314(15) 0.5529(12) 0.3201(17) 0.0617 0.44(4) Uani D . P 1 1 . .
C102 C -0.085(2) 0.5907(8) 0.4475(8) 0.0600 0.44(4) Uani D . P 1 1 . .
C105 C -0.1267(8) 0.5354(4) 0.3435(5) 0.0404 0.56(4) Uani D . P 1 2 . .
C106 C -0.2373(11) 0.5351(10) 0.2906(12) 0.0576 0.56(4) Uani D . P 1 2 . .
C107 C -0.1295(18) 0.5868(7) 0.4366(7) 0.0570 0.56(4) Uani D . P 1 2 . .
C110 C 0.0412(5) 0.7227(4) 0.2998(5) 0.0318 0.58(5) Uani D . P 1 3 . .
C111 C -0.0578(8) 0.7514(14) 0.2576(11) 0.0418 0.58(5) Uani D . P 1 3 . .
C112 C 0.0774(10) 0.7904(13) 0.3908(6) 0.0415 0.58(5) Uani D . P 1 3 . .
C115 C 0.0390(7) 0.7250(5) 0.2970(6) 0.0286 0.42(5) Uani D . P 1 4 . .
C116 C -0.0662(8) 0.7289(16) 0.2414(13) 0.0341 0.42(5) Uani D . P 1 4 . .
C117 C 0.0636(14) 0.8103(13) 0.3787(11) 0.0389 0.42(5) Uani D . P 1 4 . .
F120 F 0.1703(8) 0.8879(4) 0.6432(7) 0.0683 0.240(5) Uani D . P 2 1 . .
F121 F 0.0793(6) 0.9864(8) 0.7162(6) 0.0615 0.240(5) Uani D . P 2 1 . .
F122 F 0.1387(9) 0.9986(8) 0.6157(6) 0.0500 0.240(5) Uani D . P 2 1 . .
F125 F 0.1310(3) 0.9107(3) 0.6967(3) 0.0597 0.760(5) Uani D . P 2 2 . .
F126 F 0.0823(3) 1.0250(2) 0.6835(3) 0.0683 0.760(5) Uani D . P 2 2 . .
F127 F 0.1729(3) 0.9384(3) 0.5987(2) 0.0690 0.760(5) Uani D . P 2 2 . .
F130 F 0.8717(4) 0.8461(4) 0.5713(3) 0.0616(7) 0.528(5) Uiso D . P 2 3 . .
F131 F 0.9010(5) 0.9369(4) 0.5161(4) 0.0616(7) 0.528(5) Uiso D . P 2 3 . .
F132 F 0.7785(4) 0.8249(4) 0.4569(3) 0.0616(7) 0.528(5) Uiso D . P 2 3 . .
F135 F 0.9023(5) 0.8770(4) 0.5804(3) 0.0616(7) 0.472(5) Uiso D . P 2 4 . .
F136 F 0.8653(5) 0.9052(4) 0.4750(4) 0.0616(7) 0.472(5) Uiso D . P 2 4 . .
F137 F 0.7628(5) 0.8032(4) 0.4859(4) 0.0616(7) 0.472(5) Uiso D . P 2 4 . .
F140 F 0.7703(3) 1.0873(3) 1.1364(2) 0.0625 0.791(6) Uani D . P 3 1 . .
F141 F 0.6744(4) 1.1830(3) 1.1169(2) 0.0682 0.791(6) Uani D . P 3 1 . .
F142 F 0.6040(3) 1.0499(3) 1.0774(2) 0.0691 0.791(6) Uani D . P 3 1 . .
F145 F 0.7697(8) 1.1423(8) 1.1476(5) 0.0585 0.209(6) Uani D . P 3 2 . .
F146 F 0.6058(8) 1.1372(9) 1.0958(7) 0.0624 0.209(6) Uani D . P 3 2 . .
F147 F 0.6731(12) 1.0178(5) 1.0814(7) 0.0612 0.209(6) Uani D . P 3 2 . .
F150 F 0.6272(7) 1.2190(3) 0.6225(4) 0.0395 0.573(17) Uani D . P 3 3 . .
F151 F 0.4845(3) 1.1351(4) 0.5457(6) 0.0451 0.573(17) Uani D . P 3 3 . .
F152 F 0.6311(8) 1.1341(5) 0.4951(4) 0.0529 0.573(17) Uani D . P 3 3 . .
F155 F 0.6568(7) 1.2137(4) 0.6004(6) 0.0406 0.427(17) Uani D . P 3 4 . .
F156 F 0.4925(6) 1.1570(7) 0.5823(8) 0.0456 0.427(17) Uani D . P 3 4 . .
F157 F 0.5833(10) 1.1157(5) 0.4818(3) 0.0489 0.427(17) Uani D . P 3 4 . .
F160 F 0.4671(7) 0.6819(6) 0.5007(4) 0.0581 0.442(12) Uani D . P 4 1 . .
F161 F 0.3208(4) 0.6567(7) 0.5407(5) 0.0637 0.442(12) Uani D . P 4 1 . .
F162 F 0.4486(10) 0.5763(4) 0.5392(5) 0.0819 0.442(12) Uani D . P 4 1 . .
F165 F 0.4856(6) 0.6517(5) 0.4991(3) 0.0772 0.558(12) Uani D . P 4 2 . .
F166 F 0.3348(5) 0.6889(4) 0.5368(5) 0.0617 0.558(12) Uani D . P 4 2 . .
F167 F 0.3999(7) 0.5775(3) 0.5487(3) 0.0581 0.558(12) Uani D . P 4 2 . .
H41 H 0.2656 0.6409 0.3920 0.0334 1.0000 Uiso R . . . . . .
H51 H 0.1737 0.5286 0.4268 0.0334 1.0000 Uiso R . . . . . .
H91 H -0.2453 0.3961 0.3387 0.0551 1.0000 Uiso R . . . . . .
H101 H -0.2075 0.2547 0.3159 0.0580 1.0000 Uiso R . . . . . .
H111 H -0.0343 0.2127 0.2918 0.0471 1.0000 Uiso R . . . . . .
H131 H 0.1765 0.3347 0.2544 0.0346 1.0000 Uiso R . . . . . .
H142 H 0.2105 0.1863 0.2061 0.0634 1.0000 Uiso R . . . . . .
H143 H 0.1217 0.1662 0.2521 0.0623 1.0000 Uiso R . . . . . .
H141 H 0.0877 0.1863 0.1741 0.0627 1.0000 Uiso R . . . . . .
H153 H 0.2908 0.2967 0.3527 0.0670 1.0000 Uiso R . . . . . .
H151 H 0.2319 0.3813 0.3979 0.0665 1.0000 Uiso R . . . . . .
H152 H 0.1866 0.2883 0.3916 0.0671 1.0000 Uiso R . . . . . .
H211 H 0.1310 0.8200 0.2281 0.0315 1.0000 Uiso R . . . . . .
H221 H 0.2830 0.8029 0.1631 0.0326 1.0000 Uiso R . . . . . .
H231 H 0.3801 0.6821 0.1418 0.0300 1.0000 Uiso R . . . . . .
H251 H 0.3084 0.5011 0.1939 0.0312 1.0000 Uiso R . . . . . .
H261 H 0.4095 0.4464 0.0846 0.0628 1.0000 Uiso R . . . . . .
H262 H 0.4238 0.5396 0.0831 0.0633 1.0000 Uiso R . . . . . .
H263 H 0.3062 0.4852 0.0544 0.0631 1.0000 Uiso R . . . . . .
H272 H 0.5018 0.5214 0.2376 0.0763 1.0000 Uiso R . . . . . .
H273 H 0.5040 0.6149 0.2372 0.0761 1.0000 Uiso R . . . . . .
H271 H 0.4437 0.5966 0.3017 0.0760 1.0000 Uiso R . . . . . .
H311 H 0.0406 0.3985 -0.0441 0.0511 1.0000 Uiso R . . . . . .
H321 H 0.1615 0.3385 0.0341 0.0604 1.0000 Uiso R . . . . . .
H331 H 0.0870 0.2870 0.1248 0.0591 1.0000 Uiso R . . . . . .
H341 H -0.1005 0.2914 0.1372 0.0591 1.0000 Uiso R . . . . . .
H361 H -0.1455 0.4070 -0.0296 0.0509 1.0000 Uiso R . . . . . .
H372 H -0.2861 0.4011 0.0542 0.0966 1.0000 Uiso R . . . . . .
H373 H -0.2709 0.3468 0.1107 0.0967 1.0000 Uiso R . . . . . .
H371 H -0.3030 0.2944 0.0118 0.0969 1.0000 Uiso R . . . . . .
H431 H 0.5315 1.1515 0.8635 0.0262 1.0000 Uiso R . . . . . .
H451 H 0.3624 0.9240 0.6907 0.0266 1.0000 Uiso R . . . . . .
H471 H 0.2074 1.1421 0.7908 0.0324 1.0000 Uiso R . . . . . .
H541 H 0.5759 1.0435 0.9314 0.0261 1.0000 Uiso R . . . . . .
H561 H 0.8949 1.1003 1.0409 0.0302 1.0000 Uiso R . . . . . .
H581 H 0.8121 1.0220 0.7924 0.0239 1.0000 Uiso R . . . . . .
H681 H 0.5425 1.0941 0.6822 0.0241 1.0000 Uiso R . . . . . .
H701 H 0.7312 1.0181 0.5026 0.0352 1.0000 Uiso R . . . . . .
H721 H 0.7237 0.8932 0.6551 0.0288 1.0000 Uiso R . . . . . .
H821 H 0.6013 0.8806 0.8569 0.0270 1.0000 Uiso R . . . . . .
H841 H 0.4810 0.6321 0.6942 0.0351 1.0000 Uiso R . . . . . .
H861 H 0.4997 0.8284 0.6161 0.0282 1.0000 Uiso R . . . . . .
H1001 H -0.0623 0.5666 0.3285 0.0581 0.44(4) Uiso R . P 1 1 . .
H1011 H -0.2334 0.6140 0.3293 0.0919 0.44(4) Uiso R . P 1 1 . .
H1013 H -0.2822 0.5382 0.3505 0.0918 0.44(4) Uiso R . P 1 1 . .
H1012 H -0.2526 0.5159 0.2614 0.0921 0.44(4) Uiso R . P 1 1 . .
H1022 H -0.0983 0.6522 0.4644 0.0821 0.44(4) Uiso R . P 1 1 . .
H1021 H -0.1309 0.5627 0.4721 0.0821 0.44(4) Uiso R . P 1 1 . .
H1023 H -0.0090 0.5879 0.4656 0.0819 0.44(4) Uiso R . P 1 1 . .
H1051 H -0.0704 0.5671 0.3285 0.0470 0.56(4) Uiso R . P 1 2 . .
H1062 H -0.2496 0.5957 0.3012 0.0849 0.56(4) Uiso R . P 1 2 . .
H1061 H -0.2953 0.5090 0.3077 0.0849 0.56(4) Uiso R . P 1 2 . .
H1063 H -0.2373 0.5020 0.2318 0.0851 0.56(4) Uiso R . P 1 2 . .
H1073 H -0.1402 0.6477 0.4476 0.0860 0.56(4) Uiso R . P 1 2 . .
H1071 H -0.0600 0.5844 0.4682 0.0863 0.56(4) Uiso R . P 1 2 . .
H1072 H -0.1894 0.5598 0.4509 0.0860 0.56(4) Uiso R . P 1 2 . .
H1101 H 0.0182 0.6660 0.3015 0.0398 0.58(5) Uiso R . P 1 3 . .
H1113 H -0.1189 0.7514 0.2859 0.0668 0.58(5) Uiso R . P 1 3 . .
H1111 H -0.0394 0.8104 0.2616 0.0669 0.58(5) Uiso R . P 1 3 . .
H1112 H -0.0778 0.7105 0.2003 0.0668 0.58(5) Uiso R . P 1 3 . .
H1121 H 0.0176 0.7950 0.4204 0.0641 0.58(5) Uiso R . P 1 3 . .
H1123 H 0.0997 0.8474 0.3914 0.0640 0.58(5) Uiso R . P 1 3 . .
H1122 H 0.1378 0.7710 0.4167 0.0640 0.58(5) Uiso R . P 1 3 . .
H1151 H 0.0254 0.6750 0.3124 0.0309 0.42(5) Uiso R . P 1 4 . .
H1161 H -0.1251 0.7413 0.2731 0.0448 0.42(5) Uiso R . P 1 4 . .
H1163 H -0.0541 0.7752 0.2228 0.0451 0.42(5) Uiso R . P 1 4 . .
H1162 H -0.0861 0.6735 0.1940 0.0450 0.42(5) Uiso R . P 1 4 . .
H1172 H 0.0057 0.8146 0.4103 0.0592 0.42(5) Uiso R . P 1 4 . .
H1171 H 0.0696 0.8614 0.3660 0.0589 0.42(5) Uiso R . P 1 4 . .
H1173 H 0.1320 0.8088 0.4112 0.0590 0.42(5) Uiso R . P 1 4 . .
H11 H 0.0550 0.5283 0.1218 0.0500 1.0000 Uiso R . . . . . .
H12 H -0.0455 0.5175 0.1639 0.0500 1.0000 Uiso R . . . . . .

loop_
_atom_site_aniso_label
_atom_site_aniso_U_11
_atom_site_aniso_U_22
_atom_site_aniso_U_33
_atom_site_aniso_U_23
_atom_site_aniso_U_13
_atom_site_aniso_U_12
Ir1 0.02673(8) 0.02174(8) 0.02163(8) 0.00985(5) -0.00412(5) -0.00410(5)
C2 0.0158(13) 0.0163(14) 0.0174(14) 0.0065(11) 0.0010(11) 0.0015(11)
N3 0.0198(13) 0.0153(12) 0.0188(12) 0.0082(10) -0.0003(10) -0.0010(10)
C4 0.0317(18) 0.0257(17) 0.0216(16) 0.0105(14) -0.0055(14) -0.0059(14)
C5 0.037(2) 0.0274(17) 0.0199(16) 0.0122(14) -0.0016(14) -0.0028(15)
N6 0.0214(13) 0.0187(13) 0.0193(13) 0.0083(11) 0.0013(10) -0.0004(10)
C7 0.0241(16) 0.0227(16) 0.0238(16) 0.0119(13) 0.0068(13) 0.0003(13)
C8 0.0330(19) 0.0322(18) 0.048(2) 0.0226(17) 0.0198(17) 0.0098(15)
C9 0.031(2) 0.046(2) 0.073(3) 0.030(2) 0.028(2) 0.0092(19)
C10 0.039(2) 0.039(2) 0.081(4) 0.033(2) 0.027(2) -0.0009(19)
C11 0.036(2) 0.030(2) 0.062(3) 0.027(2) 0.020(2) 0.0035(17)
C12 0.0253(17) 0.0258(17) 0.0350(19) 0.0170(15) 0.0091(14) 0.0031(14)
C13 0.0262(17) 0.0262(17) 0.040(2) 0.0178(16) 0.0092(15) 0.0039(14)
C14 0.041(2) 0.031(2) 0.058(3) 0.022(2) 0.017(2) 0.0130(18)
C15 0.035(2) 0.052(3) 0.053(3) 0.031(2) 0.005(2) 0.012(2)
C19 0.0197(14) 0.0144(13) 0.0192(14) 0.0077(12) -0.0035(11) -0.0036(11)
C20 0.0220(15) 0.0202(15) 0.0286(16) 0.0116(13) 0.0016(12) 0.0015(12)
C21 0.0295(18) 0.0180(15) 0.0339(19) 0.0137(14) 0.0005(14) 0.0029(13)
C22 0.0306(18) 0.0210(16) 0.0332(18) 0.0167(14) -0.0008(15) -0.0034(14)
C23 0.0231(16) 0.0233(16) 0.0298(17) 0.0134(14) 0.0034(13) -0.0015(13)
C24 0.0219(15) 0.0167(14) 0.0225(15) 0.0078(12) -0.0005(12) -0.0001(12)
C25 0.0258(17) 0.0224(16) 0.0342(19) 0.0141(14) 0.0080(14) 0.0050(13)
C26 0.062(3) 0.029(2) 0.042(2) 0.0151(18) 0.023(2) 0.017(2)
C27 0.041(2) 0.044(3) 0.062(3) 0.021(2) -0.004(2) 0.017(2)
C31 0.060(3) 0.039(2) 0.0207(18) 0.0062(16) 0.0030(18) -0.006(2)
C32 0.065(3) 0.042(2) 0.030(2) 0.0029(18) 0.010(2) 0.013(2)
C33 0.090(4) 0.0186(18) 0.030(2) 0.0039(16) -0.005(2) 0.003(2)
C34 0.083(4) 0.030(2) 0.028(2) 0.0114(17) -0.012(2) -0.031(2)
C35 0.047(2) 0.086(3) 0.051(2) 0.027(2) -0.0127(17) -0.036(2)
C36 0.051(3) 0.041(2) 0.0245(19) 0.0146(17) -0.0175(17) -0.019(2)
C37 0.047(2) 0.086(3) 0.051(2) 0.027(2) -0.0127(17) -0.036(2)
F38 0.0402(13) 0.0299(12) 0.0436(14) 0.0013(10) 0.0038(11) 0.0060(10)
C39 0.0293(18) 0.0260(18) 0.041(2) 0.0122(16) 0.0113(16) 0.0104(15)
F40 0.100(3) 0.0293(13) 0.0606(19) 0.0226(13) -0.0015(17) 0.0144(15)
F41 0.0470(16) 0.0448(16) 0.083(2) -0.0043(15) 0.0395(16) 0.0107(13)
C42 0.0249(16) 0.0224(16) 0.0267(16) 0.0109(13) 0.0085(13) 0.0049(13)
C43 0.0212(15) 0.0224(16) 0.0237(16) 0.0104(13) 0.0052(12) 0.0030(12)
C44 0.0182(14) 0.0210(15) 0.0205(15) 0.0112(12) 0.0048(12) 0.0027(12)
C45 0.0223(16) 0.0230(16) 0.0242(16) 0.0131(13) 0.0037(13) 0.0020(13)
C46 0.0184(15) 0.0285(17) 0.0295(17) 0.0179(14) 0.0013(13) 0.0005(13)
C47 0.0229(16) 0.0319(18) 0.0328(18) 0.0187(15) 0.0075(14) 0.0110(14)
C48 0.0205(14) 0.0459(17) 0.0440(17) 0.0275(15) -0.0005(13) -0.0018(13)
B52 0.0164(15) 0.0179(16) 0.0194(16) 0.0093(13) 0.0029(13) 0.0025(12)
C53 0.0197(15) 0.0162(14) 0.0214(15) 0.0099(12) 0.0029(12) 0.0031(11)
C54 0.0203(15) 0.0233(15) 0.0223(15) 0.0101(13) 0.0044(12) 0.0023(12)
C55 0.0281(17) 0.0259(17) 0.0241(16) 0.0118(14) 0.0030(14) 0.0006(14)
C56 0.0235(16) 0.0242(16) 0.0243(16) 0.0102(13) -0.0016(13) -0.0009(13)
C57 0.0209(15) 0.0180(14) 0.0283(17) 0.0109(13) 0.0014(13) 0.0018(12)
C58 0.0211(15) 0.0179(14) 0.0222(15) 0.0092(12) 0.0035(12) 0.0026(12)
C59 0.0211(16) 0.0282(17) 0.0327(19) 0.0125(15) 0.0017(14) 0.0019(13)
F60 0.0227(11) 0.0634(17) 0.0404(14) 0.0175(13) -0.0050(10) -0.0012(11)
F61 0.0277(12) 0.0691(19) 0.080(2) 0.0548(17) 0.0101(13) 0.0009(12)
F62 0.0286(12) 0.0407(14) 0.0653(18) -0.0019(13) 0.0126(12) 0.0090(11)
C63 0.0432(19) 0.076(2) 0.0264(16) 0.0237(17) 0.0095(14) 0.0004(18)
C67 0.0192(14) 0.0185(14) 0.0177(14) 0.0083(12) 0.0002(11) 0.0002(12)
C68 0.0206(15) 0.0185(14) 0.0192(14) 0.0087(12) -0.0003(12) 0.0004(12)
C69 0.0295(17) 0.0209(15) 0.0203(15) 0.0114(13) -0.0038(13) -0.0040(13)
C70 0.037(2) 0.0297(18) 0.0229(16) 0.0125(14) 0.0089(15) -0.0001(15)
C71 0.0337(19) 0.0299(18) 0.0286(18) 0.0122(15) 0.0109(15) 0.0054(15)
C72 0.0260(16) 0.0227(16) 0.0260(16) 0.0133(13) 0.0057(13) 0.0049(13)
C73 0.068(3) 0.049(3) 0.043(3) 0.021(2) 0.033(2) 0.022(2)
C77 0.0431(16) 0.0298(15) 0.0306(15) 0.0204(13) -0.0053(13) -0.0023(13)
C81 0.0168(14) 0.0188(14) 0.0230(15) 0.0103(12) 0.0030(12) 0.0028(11)
C82 0.0239(16) 0.0215(15) 0.0231(16) 0.0108(13) 0.0054(13) 0.0044(13)
C83 0.0276(17) 0.0229(16) 0.0328(18) 0.0170(14) 0.0067(14) 0.0053(13)
C84 0.0277(18) 0.0202(16) 0.041(2) 0.0149(15) 0.0044(15) 0.0005(13)
C85 0.0259(17) 0.0230(17) 0.0301(18) 0.0091(14) -0.0008(14) -0.0011(13)
C86 0.0243(16) 0.0207(15) 0.0243(16) 0.0099(13) 0.0009(13) 0.0023(13)
C87 0.071(2) 0.0318(17) 0.0347(17) 0.0081(14) -0.0016(16) -0.0135(17)
C91 0.046(2) 0.031(2) 0.044(2) 0.0261(18) 0.0086(19) 0.0047(17)
F92 0.141(3) 0.0448(16) 0.0358(15) 0.0279(13) 0.0022(18) 0.0023(19)
F93 0.0605(18) 0.0560(17) 0.0698(19) 0.0483(16) 0.0167(15) -0.0005(14)
F94 0.0556(18) 0.092(2) 0.091(2) 0.076(2) 0.0207(17) 0.0304(17)
C100 0.051(5) 0.039(4) 0.063(5) 0.022(4) 0.026(4) 0.024(4)
C101 0.060(6) 0.047(6) 0.073(7) 0.016(6) 0.017(6) 0.031(5)
C102 0.059(7) 0.052(6) 0.067(6) 0.013(5) 0.032(5) 0.028(5)
C105 0.040(4) 0.034(3) 0.060(4) 0.026(3) 0.027(3) 0.014(3)
C106 0.053(5) 0.047(5) 0.072(6) 0.021(5) 0.016(5) 0.025(4)
C107 0.052(6) 0.048(5) 0.065(5) 0.012(4) 0.021(5) 0.022(4)
C110 0.028(3) 0.030(3) 0.040(3) 0.016(3) 0.011(3) 0.009(3)
C111 0.027(4) 0.040(5) 0.053(5) 0.014(4) 0.005(3) 0.008(3)
C112 0.040(4) 0.044(5) 0.039(4) 0.010(3) 0.013(3) 0.022(4)
C115 0.027(4) 0.024(4) 0.040(4) 0.017(3) 0.010(3) 0.007(4)
C116 0.028(5) 0.026(6) 0.049(6) 0.016(4) 0.008(4) 0.010(4)
C117 0.034(5) 0.035(6) 0.046(5) 0.013(4) 0.009(5) 0.014(4)
F120 0.0309(17) 0.0459(19) 0.099(3) 0.0105(19) -0.0229(18) 0.0061(15)
F121 0.027(4) 0.088(5) 0.049(5) 0.008(5) 0.009(3) -0.016(4)
F122 0.045(5) 0.060(5) 0.046(4) 0.034(4) -0.018(4) -0.015(4)
F125 0.047(2) 0.063(2) 0.074(3) 0.047(2) -0.0206(19) -0.0338(18)
F126 0.0309(17) 0.0459(19) 0.099(3) 0.0105(19) -0.0229(18) 0.0061(15)
F127 0.039(2) 0.112(4) 0.0282(16) 0.006(2) -0.0010(15) -0.027(2)
F140 0.054(2) 0.112(3) 0.0286(17) 0.034(2) 0.0078(15) 0.028(2)
F141 0.083(3) 0.070(3) 0.048(2) 0.0129(19) 0.034(2) 0.020(2)
F142 0.054(2) 0.110(3) 0.0295(17) 0.0173(19) 0.0137(16) -0.034(2)
F145 0.053(5) 0.082(6) 0.027(4) 0.011(5) 0.006(4) -0.015(5)
F146 0.050(5) 0.095(6) 0.037(5) 0.020(5) 0.015(4) 0.010(4)
F147 0.066(5) 0.084(5) 0.037(4) 0.024(4) 0.026(4) -0.006(5)
F150 0.058(3) 0.0226(19) 0.034(3) 0.0144(17) -0.011(2) -0.005(2)
F151 0.038(2) 0.038(3) 0.055(4) 0.028(3) -0.028(2) -0.0102(19)
F152 0.076(4) 0.062(3) 0.039(3) 0.036(2) 0.013(3) 0.018(3)
F155 0.043(3) 0.028(3) 0.050(4) 0.023(3) -0.010(3) -0.013(2)
F156 0.045(3) 0.050(4) 0.052(4) 0.037(3) -0.009(3) 0.006(3)
F157 0.074(5) 0.040(3) 0.026(2) 0.017(2) -0.022(3) -0.003(3)
F160 0.082(3) 0.031(2) 0.039(2) -0.0053(17) 0.011(2) -0.026(2)
F161 0.058(3) 0.069(5) 0.038(3) 0.005(3) -0.004(3) -0.039(3)
F162 0.121(5) 0.036(3) 0.063(4) 0.005(3) -0.017(4) 0.002(4)
F165 0.098(4) 0.060(4) 0.037(3) -0.019(3) 0.029(3) -0.031(3)
F166 0.068(3) 0.045(3) 0.050(3) 0.010(3) -0.026(3) -0.012(3)
F167 0.082(3) 0.031(2) 0.039(2) -0.0053(17) 0.011(2) -0.026(2)

loop_
_atom_type_symbol
_atom_type_scat_dispersion_real
_atom_type_scat_dispersion_imag
_atom_type_scat_Cromer_Mann_a1
_atom_type_scat_Cromer_Mann_b1
_atom_type_scat_Cromer_Mann_a2
_atom_type_scat_Cromer_Mann_b2
_atom_type_scat_Cromer_Mann_a3
_atom_type_scat_Cromer_Mann_b3
_atom_type_scat_Cromer_Mann_a4
_atom_type_scat_Cromer_Mann_b4
_atom_type_scat_Cromer_Mann_c
_atom_type_scat_source
C 0.0033 0.0016 2.3100 20.8439 1.0200 10.2075 1.5886 0.5687 0.8650 51.6512 0.2156 'International Tables Vol C 4.2.6.8 and 6.1.1.4'
H 0.0000 0.0000 0.4930 10.5109 0.3229 26.1257 0.1402 3.1424 0.0408 57.7998 0.0030 'International Tables Vol C 4.2.6.8 and 6.1.1.4'
N 0.0061 0.0033 12.2126 0.0057 3.1322 9.8933 2.0125 28.9975 1.1663 0.5826 -11.5290 'International Tables Vol C 4.2.6.8 and 6.1.1.4'
Ir -1.4442 7.9887 27.3049 1.5928 16.7296 8.8655 15.6115 0.4179 5.8338 45.0011 11.4722 'International Tables Vol C 4.2.6.8 and 6.1.1.4'
F 0.0171 0.0103 3.5392 10.2825 2.6412 4.2944 1.5170 0.2615 1.0243 26.1476 0.2776 'International Tables Vol C 4.2.6.8 and 6.1.1.4'
B 0.0013 0.0007 2.0545 23.2185 1.3326 1.0210 1.0979 60.3498 0.7068 0.1403 -0.1932 'International Tables Vol C 4.2.6.8 and 6.1.1.4'

loop_
_geom_angle_atom_site_label_1
_geom_angle_site_symmetry_1
_geom_angle_atom_site_label_2
_geom_angle_site_symmetry_2
_geom_angle_atom_site_label_3
_geom_angle_site_symmetry_3
_geom_angle
_geom_angle_publ_flag
C2 . Ir1 . C31 . 144.82(16) yes
C2 . Ir1 . C32 . 113.66(16) yes
C31 . Ir1 . C32 . 35.83(18) yes
C2 . Ir1 . C33 . 99.47(15) yes
C31 . Ir1 . C33 . 64.14(17) yes
C32 . Ir1 . C33 . 35.51(19) yes
C2 . Ir1 . C34 . 109.63(14) yes
C31 . Ir1 . C34 . 75.71(17) yes
C32 . Ir1 . C34 . 63.7(2) yes
C33 . Ir1 . C34 . 35.3(2) yes
C2 . Ir1 . C35 . 138.14(17) yes
C31 . Ir1 . C35 . 65.0(2) yes
C32 . Ir1 . C35 . 75.8(2) yes
C33 . Ir1 . C35 . 63.7(2) yes
C34 . Ir1 . C35 . 35.3(2) yes
C2 . Ir1 . C36 . 174.01(14) yes
C31 . Ir1 . C36 . 36.07(18) yes
C32 . Ir1 . C36 . 64.48(19) yes
C33 . Ir1 . C36 . 75.73(18) yes
C34 . Ir1 . C36 . 64.38(16) yes
C2 . Ir1 . H11 . 82.4 no
C31 . Ir1 . H11 . 89.4 no
C32 . Ir1 . H11 . 103.8 no
C33 . Ir1 . H11 . 136.4 no
C34 . Ir1 . H11 . 165.1 no
C2 . Ir1 . H12 . 76.4 no
C31 . Ir1 . H12 . 132.4 no
C32 . Ir1 . H12 . 168.1 no
C33 . Ir1 . H12 . 152.8 no
C34 . Ir1 . H12 . 120.1 no
C35 . Ir1 . C36 . 36.48(18) yes
C35 . Ir1 . H11 . 137.0 no
C36 . Ir1 . H11 . 103.5 no
C35 . Ir1 . H12 . 101.2 no
C36 . Ir1 . H12 . 106.1 no
H11 . Ir1 . H12 . 70.4 no
Ir1 . C2 . N3 . 126.8(2) yes
Ir1 . C2 . N6 . 128.3(2) yes
N3 . C2 . N6 . 104.9(3) yes
C2 . N3 . C4 . 110.8(3) yes
C2 . N3 . C19 . 127.9(3) yes
C4 . N3 . C19 . 120.8(3) yes
N3 . C4 . C5 . 107.0(3) yes
N3 . C4 . H41 . 125.9 no
C5 . C4 . H41 . 127.1 no
C4 . C5 . N6 . 106.9(3) yes
C4 . C5 . H51 . 126.8 no
N6 . C5 . H51 . 126.3 no
C5 . N6 . C2 . 110.4(3) yes
C5 . N6 . C7 . 122.2(3) yes
C2 . N6 . C7 . 126.5(3) yes
N6 . C7 . C8 . 117.2(3) yes
N6 . C7 . C12 . 119.9(3) yes
C8 . C7 . C12 . 122.8(3) yes
C7 . C8 . C9 . 116.8(3) yes
C7 . C8 . C100 . 119.3(5) yes
C9 . C8 . C100 . 123.0(5) yes
C7 . C8 . C9 . 116.8(3) yes
C7 . C8 . C105 . 124.1(4) yes
C9 . C8 . C105 . 119.0(4) yes
C8 . C9 . C10 . 121.3(4) yes
C8 . C9 . H91 . 119.4 no
C10 . C9 . H91 . 119.2 no
C9 . C10 . C11 . 120.5(4) yes
C9 . C10 . H101 . 118.9 no
C11 . C10 . H101 . 120.5 no
C10 . C11 . C12 . 121.3(4) yes
C10 . C11 . H111 . 119.5 no
C12 . C11 . H111 . 119.2 no
C7 . C12 . C11 . 117.1(3) yes
C7 . C12 . C13 . 122.8(3) yes
C11 . C12 . C13 . 120.1(3) yes
C12 . C13 . C14 . 112.7(3) yes
C12 . C13 . C15 . 111.0(3) yes
C14 . C13 . C15 . 108.5(3) yes
C12 . C13 . H131 . 106.5 no
C14 . C13 . H131 . 109.2 no
C15 . C13 . H131 . 108.8 no
C13 . C14 . H142 . 110.7 no
C13 . C14 . H143 . 108.8 no
H142 . C14 . H143 . 109.4 no
C13 . C14 . H141 . 109.2 no
H142 . C14 . H141 . 108.3 no
H143 . C14 . H141 . 110.4 no
C13 . C15 . H153 . 110.1 no
C13 . C15 . H151 . 109.9 no
H153 . C15 . H151 . 109.6 no
C13 . C15 . H152 . 108.7 no
H153 . C15 . H152 . 109.5 no
H151 . C15 . H152 . 109.1 no
N3 . C19 . C20 . 117.4(3) yes
N3 . C19 . C24 . 119.1(3) yes
C20 . C19 . C24 . 123.4(3) yes
C19 . C20 . C21 . 117.0(3) yes
C19 . C20 . C110 . 121.5(3) yes
C21 . C20 . C110 . 121.5(3) yes
C19 . C20 . C21 . 117.0(3) yes
C19 . C20 . C115 . 124.0(4) yes
C21 . C20 . C115 . 119.1(4) yes
C20 . C21 . C22 . 120.9(3) yes
C20 . C21 . H211 . 119.6 no
C22 . C21 . H211 . 119.5 no
C21 . C22 . C23 . 120.6(3) yes
C21 . C22 . H221 . 119.4 no
C23 . C22 . H221 . 120.0 no
C22 . C23 . C24 . 121.1(3) yes
C22 . C23 . H231 . 118.7 no
C24 . C23 . H231 . 120.1 no
C23 . C24 . C19 . 117.1(3) yes
C23 . C24 . C25 . 120.7(3) yes
C19 . C24 . C25 . 122.2(3) yes
C24 . C25 . C26 . 111.8(3) yes
C24 . C25 . C27 . 110.5(3) yes
C26 . C25 . C27 . 110.9(4) yes
C24 . C25 . H251 . 107.1 no
C26 . C25 . H251 . 109.5 no
C27 . C25 . H251 . 107.0 no
C25 . C26 . H261 . 110.4 no
C25 . C26 . H262 . 109.9 no
H261 . C26 . H262 . 108.1 no
C25 . C26 . H263 . 109.3 no
H261 . C26 . H263 . 109.4 no
H262 . C26 . H263 . 109.7 no
C25 . C27 . H272 . 111.5 no
C25 . C27 . H273 . 109.4 no
H272 . C27 . H273 . 106.6 no
C25 . C27 . H271 . 110.2 no
H272 . C27 . H271 . 110.3 no
H273 . C27 . H271 . 108.8 no
Ir1 . C31 . C32 . 74.1(2) yes
Ir1 . C31 . C36 . 71.9(2) yes
C32 . C31 . C36 . 120.7(4) yes
Ir1 . C31 . H311 . 123.0 no
C32 . C31 . H311 . 120.5 no
C36 . C31 . H311 . 118.7 no
Ir1 . C32 . C31 . 70.0(3) yes
Ir1 . C32 . C33 . 71.5(3) yes
C31 . C32 . C33 . 118.6(5) yes
Ir1 . C32 . H321 . 120.4 no
C31 . C32 . H321 . 121.5 no
C33 . C32 . H321 . 119.0 no
Ir1 . C33 . C32 . 73.0(3) yes
Ir1 . C33 . C34 . 73.7(3) yes
C32 . C33 . C34 . 121.7(5) yes
Ir1 . C33 . H331 . 122.0 no
C32 . C33 . H331 . 119.5 no
C34 . C33 . H331 . 118.6 no
Ir1 . C34 . C33 . 71.0(2) yes
Ir1 . C34 . C35 . 71.8(3) yes
C33 . C34 . C35 . 119.8(4) yes
Ir1 . C34 . H341 . 123.5 no
C33 . C34 . H341 . 120.3 no
C35 . C34 . H341 . 119.4 no
Ir1 . C35 . C34 . 72.9(3) yes
Ir1 . C35 . C36 . 69.6(3) yes
C34 . C35 . C36 . 118.7(5) yes
Ir1 . C35 . C37 . 129.9(5) yes
C34 . C35 . C37 . 121.9(5) yes
C36 . C35 . C37 . 119.4(6) yes
Ir1 . C36 . C35 . 73.9(3) yes
Ir1 . C36 . C31 . 72.1(2) yes
C35 . C36 . C31 . 120.4(5) yes
Ir1 . C36 . H361 . 122.9 no
C35 . C36 . H361 . 119.3 no
C31 . C36 . H361 . 120.2 no
C35 . C37 . H372 . 109.2 no
C35 . C37 . H373 . 106.7 no
H372 . C37 . H373 . 110.3 no
C35 . C37 . H371 . 108.1 no
H372 . C37 . H371 . 111.6 no
H373 . C37 . H371 . 110.8 no
F38 . C39 . F40 . 105.6(3) yes
F38 . C39 . F41 . 106.2(3) yes
F40 . C39 . F41 . 106.2(3) yes
F38 . C39 . C42 . 114.0(3) yes
F40 . C39 . C42 . 112.0(3) yes
F41 . C39 . C42 . 112.3(3) yes
C39 . C42 . C43 . 120.7(3) yes
C39 . C42 . C47 . 118.6(3) yes
C43 . C42 . C47 . 120.7(3) yes
C42 . C43 . C44 . 122.0(3) yes
C42 . C43 . H431 . 118.1 no
C44 . C43 . H431 . 119.9 no
C43 . C44 . C45 . 115.9(3) yes
C43 . C44 . B52 . 122.6(3) yes
C45 . C44 . B52 . 121.2(3) yes
C44 . C45 . C46 . 122.2(3) yes
C44 . C45 . H451 . 119.3 no
C46 . C45 . H451 . 118.5 no
C45 . C46 . C47 . 120.9(3) yes
C45 . C46 . C48 . 119.8(3) yes
C47 . C46 . C48 . 119.3(3) yes
C42 . C47 . C46 . 118.4(3) yes
C42 . C47 . H471 . 120.4 no
C46 . C47 . H471 . 121.3 no
C46 . C48 . F120 . 112.6(4) yes
C46 . C48 . F121 . 114.9(5) yes
F120 . C48 . F121 . 105.65(6) yes
C46 . C48 . F122 . 111.6(4) yes
F120 . C48 . F122 . 105.63(6) yes
F121 . C48 . F122 . 105.65(6) yes
C46 . C48 . F125 . 112.2(2) yes
C46 . C48 . F126 . 113.8(3) yes
F125 . C48 . F126 . 105.65(6) yes
C46 . C48 . F127 . 113.0(3) yes
F125 . C48 . F127 . 105.73(6) yes
F126 . C48 . F127 . 105.69(6) yes
C44 . B52 . C53 . 111.7(3) yes
C44 . B52 . C67 . 107.8(2) yes
C53 . B52 . C67 . 110.8(3) yes
C44 . B52 . C81 . 108.8(2) yes
C53 . B52 . C81 . 107.6(2) yes
C67 . B52 . C81 . 110.2(3) yes
B52 . C53 . C54 . 120.9(3) yes
B52 . C53 . C58 . 123.4(3) yes
C54 . C53 . C58 . 115.4(3) yes
C53 . C54 . C55 . 122.8(3) yes
C53 . C54 . H541 . 118.7 no
C55 . C54 . H541 . 118.6 no
C54 . C55 . C56 . 120.5(3) yes
C54 . C55 . C63 . 120.0(3) yes
C56 . C55 . C63 . 119.5(3) yes
C55 . C56 . C57 . 118.0(3) yes
C55 . C56 . H561 . 121.3 no
C57 . C56 . H561 . 120.7 no
C56 . C57 . C58 . 121.0(3) yes
C56 . C57 . C59 . 120.1(3) yes
C58 . C57 . C59 . 118.9(3) yes
C57 . C58 . C53 . 122.3(3) yes
C57 . C58 . H581 . 118.6 no
C53 . C58 . H581 . 119.0 no
C57 . C59 . F60 . 112.8(3) yes
C57 . C59 . F61 . 112.3(3) yes
F60 . C59 . F61 . 105.7(3) yes
C57 . C59 . F62 . 112.3(3) yes
F60 . C59 . F62 . 106.0(3) yes
F61 . C59 . F62 . 107.3(3) yes
C55 . C63 . F140 . 113.2(3) yes
C55 . C63 . F141 . 112.8(3) yes
F140 . C63 . F141 . 105.61(6) yes
C55 . C63 . F142 . 113.3(3) yes
F140 . C63 . F142 . 105.75(6) yes
F141 . C63 . F142 . 105.58(6) yes
C55 . C63 . F145 . 117.0(6) yes
C55 . C63 . F146 . 119.1(5) yes
F145 . C63 . F146 . 105.70(6) yes
C55 . C63 . F147 . 102.3(5) yes
F145 . C63 . F147 . 105.67(6) yes
F146 . C63 . F147 . 105.68(6) yes
B52 . C67 . C68 . 122.8(3) yes
B52 . C67 . C72 . 121.7(3) yes
C68 . C67 . C72 . 115.6(3) yes
C67 . C68 . C69 . 122.2(3) yes
C67 . C68 . H681 . 118.4 no
C69 . C68 . H681 . 119.5 no
C68 . C69 . C70 . 121.0(3) yes
C68 . C69 . C77 . 119.2(3) yes
C70 . C69 . C77 . 119.8(3) yes
C69 . C70 . C71 . 118.0(3) yes
C69 . C70 . H701 . 121.8 no
C71 . C70 . H701 . 120.3 no
C70 . C71 . C72 . 121.1(3) yes
C70 . C71 . C73 . 120.0(3) yes
C72 . C71 . C73 . 118.9(3) yes
C67 . C72 . C71 . 122.2(3) yes
C67 . C72 . H721 . 118.3 no
C71 . C72 . H721 . 119.5 no
C71 . C73 . F130 . 116.0(3) yes
C71 . C73 . F131 . 108.6(3) yes
F130 . C73 . F131 . 105.56(6) yes
C71 . C73 . F132 . 114.5(3) yes
F130 . C73 . F132 . 105.72(6) yes
F131 . C73 . F132 . 105.66(6) yes
C71 . C73 . F135 . 115.0(4) yes
C71 . C73 . F136 . 117.2(3) yes
F135 . C73 . F136 . 105.77(6) yes
C71 . C73 . F137 . 106.6(3) yes
F135 . C73 . F137 . 105.59(6) yes
F136 . C73 . F137 . 105.67(6) yes
C69 . C77 . F150 . 112.4(3) yes
C69 . C77 . F151 . 114.9(3) yes
F150 . C77 . F151 . 105.71(6) yes
C69 . C77 . F152 . 111.8(3) yes
F150 . C77 . F152 . 105.65(6) yes
F151 . C77 . F152 . 105.69(6) yes
C69 . C77 . F155 . 114.1(4) yes
C69 . C77 . F156 . 111.2(4) yes
F155 . C77 . F156 . 105.66(6) yes
C69 . C77 . F157 . 113.8(3) yes
F155 . C77 . F157 . 105.71(6) yes
F156 . C77 . F157 . 105.65(6) yes
B52 . C81 . C82 . 122.6(3) yes
B52 . C81 . C86 . 122.0(3) yes
C82 . C81 . C86 . 115.4(3) yes
C81 . C82 . C83 . 122.6(3) yes
C81 . C82 . H821 . 118.8 no
C83 . C82 . H821 . 118.7 no
C82 . C83 . C84 . 121.0(3) yes
C82 . C83 . C91 . 119.8(3) yes
C84 . C83 . C91 . 119.2(3) yes
C83 . C84 . C85 . 117.6(3) yes
C83 . C84 . H841 . 121.7 no
C85 . C84 . H841 . 120.7 no
C84 . C85 . C86 . 121.5(3) yes
C84 . C85 . C87 . 119.6(3) yes
C86 . C85 . C87 . 118.8(3) yes
C81 . C86 . C85 . 122.0(3) yes
C81 . C86 . H861 . 119.5 no
C85 . C86 . H861 . 118.5 no
C85 . C87 . F160 . 110.4(4) yes
C85 . C87 . F161 . 116.4(5) yes
F160 . C87 . F161 . 105.63(6) yes
C85 . C87 . F162 . 112.3(4) yes
F160 . C87 . F162 . 105.65(6) yes
F161 . C87 . F162 . 105.67(6) yes
C85 . C87 . F165 . 115.0(4) yes
C85 . C87 . F166 . 109.6(4) yes
F165 . C87 . F166 . 105.69(6) yes
C85 . C87 . F167 . 114.4(3) yes
F165 . C87 . F167 . 105.73(6) yes
F166 . C87 . F167 . 105.60(6) yes
C83 . C91 . F92 . 113.4(3) yes
C83 . C91 . F93 . 112.9(4) yes
F92 . C91 . F93 . 106.1(4) yes
C83 . C91 . F94 . 111.9(3) yes
F92 . C91 . F94 . 106.7(4) yes
F93 . C91 . F94 . 105.2(3) yes
C8 . C100 . C101 . 111.37(7) yes
C8 . C100 . C102 . 111.34(7) yes
C101 . C100 . C102 . 110.49(7) yes
C8 . C100 . H1001 . 108.4 no
C101 . C100 . H1001 . 108.0 no
C102 . C100 . H1001 . 107.0 no
C100 . C101 . H1011 . 108.5 no
C100 . C101 . H1013 . 109.8 no
H1011 . C101 . H1013 . 109.1 no
C100 . C101 . H1012 . 110.9 no
H1011 . C101 . H1012 . 109.1 no
H1013 . C101 . H1012 . 109.5 no
C100 . C102 . H1022 . 110.4 no
C100 . C102 . H1021 . 108.3 no
H1022 . C102 . H1021 . 110.0 no
C100 . C102 . H1023 . 109.3 no
H1022 . C102 . H1023 . 109.1 no
H1021 . C102 . H1023 . 109.6 no
C8 . C105 . C106 . 111.38(7) yes
C8 . C105 . C107 . 111.32(7) yes
C106 . C105 . C107 . 110.51(7) yes
C8 . C105 . H1051 . 108.9 no
C106 . C105 . H1051 . 106.5 no
C107 . C105 . H1051 . 108.0 no
C105 . C106 . H1062 . 108.9 no
C105 . C106 . H1061 . 108.3 no
H1062 . C106 . H1061 . 109.0 no
C105 . C106 . H1063 . 111.4 no
H1062 . C106 . H1063 . 109.2 no
H1061 . C106 . H1063 . 109.9 no
C105 . C107 . H1073 . 108.9 no
C105 . C107 . H1071 . 108.6 no
H1073 . C107 . H1071 . 110.1 no
C105 . C107 . H1072 . 108.8 no
H1073 . C107 . H1072 . 109.9 no
H1071 . C107 . H1072 . 110.5 no
C20 . C110 . C111 . 111.37(7) yes
C20 . C110 . C112 . 111.35(7) yes
C111 . C110 . C112 . 110.49(7) yes
C20 . C110 . H1101 . 108.1 no
C111 . C110 . H1101 . 108.5 no
C112 . C110 . H1101 . 106.8 no
C110 . C111 . H1113 . 108.6 no
C110 . C111 . H1111 . 109.6 no
H1113 . C111 . H1111 . 109.5 no
C110 . C111 . H1112 . 110.1 no
H1113 . C111 . H1112 . 108.9 no
H1111 . C111 . H1112 . 110.1 no
C110 . C112 . H1121 . 109.3 no
C110 . C112 . H1123 . 109.0 no
H1121 . C112 . H1123 . 110.1 no
C110 . C112 . H1122 . 109.6 no
H1121 . C112 . H1122 . 109.0 no
H1123 . C112 . H1122 . 109.8 no
C20 . C115 . C116 . 111.36(7) yes
C20 . C115 . C117 . 111.34(7) yes
C116 . C115 . C117 . 110.50(7) yes
C20 . C115 . H1151 . 108.3 no
C116 . C115 . H1151 . 107.9 no
C117 . C115 . H1151 . 107.2 no
C115 . C116 . H1161 . 109.1 no
C115 . C116 . H1163 . 109.9 no
H1161 . C116 . H1163 . 109.3 no
C115 . C116 . H1162 . 110.3 no
H1161 . C116 . H1162 . 108.9 no
H1163 . C116 . H1162 . 109.2 no
C115 . C117 . H1172 . 109.7 no
C115 . C117 . H1171 . 109.7 no
H1172 . C117 . H1171 . 109.5 no
C115 . C117 . H1173 . 109.7 no
H1172 . C117 . H1173 . 109.3 no
H1171 . C117 . H1173 . 109.0 no

loop_
_geom_bond_atom_site_label_1
_geom_bond_site_symmetry_1
_geom_bond_atom_site_label_2
_geom_bond_site_symmetry_2
_geom_bond_distance
_geom_bond_publ_flag
Ir1 . C2 . 2.010(3) yes
Ir1 . C31 . 2.249(4) yes
Ir1 . C32 . 2.301(4) yes
Ir1 . C33 . 2.282(4) yes
Ir1 . C34 . 2.316(4) yes
Ir1 . C35 . 2.302(5) yes
Ir1 . C36 . 2.246(4) yes
Ir1 . H11 . 1.442 no
Ir1 . H12 . 1.275 no
C2 . N3 . 1.353(4) yes
C2 . N6 . 1.360(4) yes
N3 . C4 . 1.388(4) yes
N3 . C19 . 1.453(4) yes
C4 . C5 . 1.339(5) yes
C4 . H41 . 0.936 no
C5 . N6 . 1.393(4) yes
C5 . H51 . 0.928 no
N6 . C7 . 1.447(4) yes
C7 . C8 . 1.408(5) yes
C7 . C12 . 1.397(5) yes
C8 . C9 . 1.395(6) yes
C8 . C100 . 1.525(6) yes
C8 . C9 . 1.395(6) yes
C8 . C105 . 1.511(6) yes
C9 . C10 . 1.371(6) yes
C9 . H91 . 0.934 no
C10 . C11 . 1.376(6) yes
C10 . H101 . 0.949 no
C11 . C12 . 1.393(5) yes
C11 . H111 . 0.938 no
C12 . C13 . 1.525(5) yes
C13 . C14 . 1.536(6) yes
C13 . C15 . 1.533(6) yes
C13 . H131 . 0.972 no
C14 . H142 . 0.954 no
C14 . H143 . 0.946 no
C14 . H141 . 0.952 no
C15 . H153 . 0.960 no
C15 . H151 . 0.965 no
C15 . H152 . 0.957 no
C19 . C20 . 1.405(4) yes
C19 . C24 . 1.396(5) yes
C20 . C21 . 1.399(5) yes
C20 . C110 . 1.523(6) yes
C20 . C21 . 1.399(5) yes
C20 . C115 . 1.517(6) yes
C21 . C22 . 1.383(5) yes
C21 . H211 . 0.940 no
C22 . C23 . 1.383(5) yes
C22 . H221 . 0.930 no
C23 . C24 . 1.397(5) yes
C23 . H231 . 0.939 no
C24 . C25 . 1.519(4) yes
C25 . C26 . 1.525(5) yes
C25 . C27 . 1.527(6) yes
C25 . H251 . 0.966 no
C26 . H261 . 0.962 no
C26 . H262 . 0.957 no
C26 . H263 . 0.971 no
C27 . H272 . 0.968 no
C27 . H273 . 0.960 no
C27 . H271 . 0.964 no
C31 . C32 . 1.400(7) yes
C31 . C36 . 1.392(7) yes
C31 . H311 . 0.966 no
C32 . C33 . 1.398(7) yes
C32 . H321 . 0.997 no
C33 . C34 . 1.394(8) yes
C33 . H331 . 0.984 no
C34 . C35 . 1.402(8) yes
C34 . H341 . 0.969 no
C35 . C36 . 1.424(7) yes
C35 . C37 . 1.495(8) yes
C36 . H361 . 0.983 no
C37 . H372 . 0.972 no
C37 . H373 . 0.969 no
C37 . H371 . 0.966 no
F38 . C39 . 1.327(5) yes
C39 . F40 . 1.342(5) yes
C39 . F41 . 1.335(5) yes
C39 . C42 . 1.499(5) yes
C42 . C43 . 1.391(5) yes
C42 . C47 . 1.390(5) yes
C43 . C44 . 1.404(5) yes
C43 . H431 . 0.924 no
C44 . C45 . 1.396(5) yes
C44 . B52 . 1.648(4) yes
C45 . C46 . 1.395(5) yes
C45 . H451 . 0.940 no
C46 . C47 . 1.375(5) yes
C46 . C48 . 1.493(4) yes
C47 . H471 . 0.934 no
C48 . F120 . 1.336(5) yes
C48 . F121 . 1.310(5) yes
C48 . F122 . 1.318(5) yes
C48 . F125 . 1.310(4) yes
C48 . F126 . 1.326(4) yes
C48 . F127 . 1.313(4) yes
B52 . C53 . 1.646(5) yes
B52 . C67 . 1.645(5) yes
B52 . C81 . 1.653(5) yes
C53 . C54 . 1.406(4) yes
C53 . C58 . 1.398(4) yes
C54 . C55 . 1.390(5) yes
C54 . H541 . 0.936 no
C55 . C56 . 1.397(5) yes
C55 . C63 . 1.494(4) yes
C56 . C57 . 1.384(5) yes
C56 . H561 . 0.932 no
C57 . C58 . 1.400(5) yes
C57 . C59 . 1.499(5) yes
C58 . H581 . 0.934 no
C59 . F60 . 1.341(4) yes
C59 . F61 . 1.336(4) yes
C59 . F62 . 1.328(4) yes
C63 . F140 . 1.329(4) yes
C63 . F141 . 1.341(4) yes
C63 . F142 . 1.322(4) yes
C63 . F145 . 1.314(6) yes
C63 . F146 . 1.305(6) yes
C63 . F147 . 1.342(6) yes
C67 . C68 . 1.401(4) yes
C67 . C72 . 1.403(5) yes
C68 . C69 . 1.392(5) yes
C68 . H681 . 0.927 no
C69 . C70 . 1.380(5) yes
C69 . C77 . 1.492(4) yes
C70 . C71 . 1.386(5) yes
C70 . H701 . 0.935 no
C71 . C72 . 1.387(5) yes
C71 . C73 . 1.508(4) yes
C72 . H721 . 0.931 no
C73 . F130 . 1.307(5) yes
C73 . F131 . 1.378(5) yes
C73 . F132 . 1.300(5) yes
C73 . F135 . 1.321(5) yes
C73 . F136 . 1.313(5) yes
C73 . F137 . 1.382(5) yes
C77 . F150 . 1.334(4) yes
C77 . F151 . 1.322(4) yes
C77 . F152 . 1.345(5) yes
C77 . F155 . 1.321(5) yes
C77 . F156 . 1.341(5) yes
C77 . F157 . 1.330(5) yes
C81 . C82 . 1.400(4) yes
C81 . C86 . 1.404(5) yes
C82 . C83 . 1.389(5) yes
C82 . H821 . 0.922 no
C83 . C84 . 1.386(5) yes
C83 . C91 . 1.497(5) yes
C84 . C85 . 1.383(5) yes
C84 . H841 . 0.929 no
C85 . C86 . 1.391(5) yes
C85 . C87 . 1.498(4) yes
C86 . H861 . 0.941 no
C87 . F160 . 1.341(5) yes
C87 . F161 . 1.309(5) yes
C87 . F162 . 1.331(5) yes
C87 . F165 . 1.304(5) yes
C87 . F166 . 1.328(5) yes
C87 . F167 . 1.330(5) yes
C91 . F92 . 1.328(5) yes
C91 . F93 . 1.334(5) yes
C91 . F94 . 1.342(5) yes
C100 . C101 . 1.542(7) yes
C100 . C102 . 1.535(7) yes
C100 . H1001 . 0.979 no
C101 . H1011 . 0.958 no
C101 . H1013 . 0.963 no
C101 . H1012 . 0.962 no
C102 . H1022 . 0.963 no
C102 . H1021 . 0.963 no
C102 . H1023 . 0.963 no
C105 . C106 . 1.546(6) yes
C105 . C107 . 1.528(6) yes
C105 . H1051 . 0.979 no
C106 . H1062 . 0.964 no
C106 . H1061 . 0.962 no
C106 . H1063 . 0.962 no
C107 . H1073 . 0.963 no
C107 . H1071 . 0.970 no
C107 . H1072 . 0.960 no
C110 . C111 . 1.540(6) yes
C110 . C112 . 1.535(6) yes
C110 . H1101 . 0.981 no
C111 . H1113 . 0.962 no
C111 . H1111 . 0.962 no
C111 . H1112 . 0.955 no
C112 . H1121 . 0.952 no
C112 . H1123 . 0.963 no
C112 . H1122 . 0.959 no
C115 . C116 . 1.541(7) yes
C115 . C117 . 1.540(7) yes
C115 . H1151 . 0.984 no
C116 . H1161 . 0.959 no
C116 . H1163 . 0.960 no
C116 . H1162 . 0.952 no
C117 . H1172 . 0.955 no
C117 . H1171 . 0.960 no
C117 . H1173 . 0.962 no

loop_
_geom_hbond_atom_site_label_D
_geom_hbond_site_symmetry_D
_geom_hbond_atom_site_label_H
_geom_hbond_site_symmetry_H
_geom_hbond_atom_site_label_A
_geom_hbond_site_symmetry_A
_geom_hbond_angle_DHA
_geom_hbond_distance_DH
_geom_hbond_distance_HA
_geom_hbond_distance_DA
_geom_hbond_publ_flag
C82 . H821 . C54 . 133 0.92 2.52 3.221(8) yes
C100 . H1001 . C2 . 133 0.98 2.59 3.330(8) yes
C105 . H1001 . C2 . 132 1.05 2.59 3.382(8) yes
